data_2101891
loop_
_publ_author_name
'Harada, J.'
'Ogawa, K.'
'Tomoda, S.'

_publ_section_title
;
 Molecular Motion and Conformational Interconversion of Azobenzenes in
 Crystals as Studied by X-ray Diffraction
;
_journal_issue 4
_journal_name_full 'Acta Crystallographica Section B'
_journal_page_first 662
_journal_page_last 672
_journal_paper_doi 10.1107/S0108768197002772
_journal_volume 53
_journal_year 1997
_chemical_formula_moiety 'C14 H14 N2'
_chemical_formula_sum 'C14 H14 N2'
_chemical_formula_weight 210.28
_chemical_melting_point 328.1
_chemical_name_systematic '      (E)-2,2'-dimethylazobenzene'
_space_group_IT_number 15
_symmetry_cell_setting monoclinic
_symmetry_space_group_name_Hall '-C 2yc'
_symmetry_space_group_name_H-M 'C 1 2/c 1'
_audit_creation_method SHELXL
_cell_angle_alpha 90.00
_cell_angle_beta 98.116(7)
_cell_angle_gamma 90.00
_cell_formula_units_Z 4
_cell_length_a 13.4663(13)
_cell_length_b 6.2940(14)
_cell_length_c 13.6133(12)
_cell_measurement_reflns_used 25
_cell_measurement_temperature 90
_cell_measurement_theta_max 39.9
_cell_measurement_theta_min 38.5
_cell_volume 1142.3(3)
_computing_cell_refinement MSC/AFC
_computing_data_collection
;
Rigaku AFC6A, MSC/AFC Diffractometer Control Software
;
_computing_data_reduction
;      DIFDAT_ADDREF_SORTRF (Xtal: Stewart, Merom, Holden, Doherty, Hall
                                   Maslen, Spadaccini & Davenport)
;
_computing_molecular_graphics '      ORTEP (Xtal: Davenport, Hall & Dreissig)'
_computing_publication_material 'SHELXL-93 (Sheldrick, 1993)'
_computing_structure_refinement 'SHELXL-93 (Sheldrick, 1993)'
_computing_structure_solution 'SHELXS-86 (Sheldrick, 1990)'
_diffrn_ambient_temperature 90
_diffrn_measurement_device Rigaku_AFC6A
_diffrn_measurement_method \q/2\q
_diffrn_radiation_monochromator graphite
_diffrn_radiation_source 'fine-focus sealed tube'
_diffrn_radiation_type Cu_K\a
_diffrn_radiation_wavelength 1.54184
_diffrn_reflns_av_R_equivalents .0190
_diffrn_reflns_av_sigmaI/netI .0171
_diffrn_reflns_limit_h_max 14
_diffrn_reflns_limit_h_min 0
_diffrn_reflns_limit_k_max 7
_diffrn_reflns_limit_k_min 0
_diffrn_reflns_limit_l_max 15
_diffrn_reflns_limit_l_min -15
_diffrn_reflns_number 883
_diffrn_reflns_theta_max 59.98
_diffrn_reflns_theta_min 6.57
_diffrn_standards_decay_% 0
_diffrn_standards_interval_count 150
_diffrn_standards_number 3
_exptl_absorpt_coefficient_mu .565
_exptl_absorpt_correction_type none
_exptl_crystal_colour orange
_exptl_crystal_density_diffrn 1.223
_exptl_crystal_description rectangular
_exptl_crystal_F_000 448
_exptl_crystal_size_max .25
_exptl_crystal_size_mid .25
_exptl_crystal_size_min .20
_refine_diff_density_max .184
_refine_diff_density_min -.292
_refine_ls_extinction_method none
_refine_ls_goodness_of_fit_all 1.028
_refine_ls_goodness_of_fit_obs 1.042
_refine_ls_hydrogen_treatment refall
_refine_ls_matrix_type full
_refine_ls_number_parameters 101
_refine_ls_number_reflns 840
_refine_ls_number_restraints 0
_refine_ls_restrained_S_all 1.321
_refine_ls_restrained_S_obs 1.042
_refine_ls_R_factor_all .0463
_refine_ls_R_factor_obs .0386
_refine_ls_shift/esd_max -.005
_refine_ls_shift/esd_mean .001
_refine_ls_structure_factor_coef Fsqd
_refine_ls_weighting_details 'w=1/[\s^2^(Fo^2^)+(0.0856P)^2^+0.3029P] where P=(Fo^2^+2Fc^2^)/3'
_refine_ls_weighting_scheme calc
_refine_ls_wR_factor_all .1428
_refine_ls_wR_factor_obs .1050
_reflns_number_observed 745
_reflns_number_total 842
_reflns_observed_criterion >2sigma(I)
_cod_data_source_file oa0007.cif
_cod_data_source_block 290
_cod_depositor_comments
;
The following automatic conversions were performed:

'_refine_ls_weighting_scheme' value 'calc
w=1/[\s^2^(Fo^2^)+(0.0856P)^2^+0.3029P] where P=(Fo^2^+2Fc^2^)/3' was
changed to 'calc'. New tag '_refine_ls_weighting_details' was
created. The value of the new tag was set to
'w=1/[\s^2^(Fo^2^)+(0.0856P)^2^+0.3029P] where P=(Fo^2^+2Fc^2^)/3'.

Automatic conversion script
Id: cif_fix_values 3143 2015-03-26 13:38:13Z robertas 
;
_cod_database_code 2101891
_cod_database_fobs_code 2101891

loop_
_symmetry_equiv_pos_as_xyz
'x, y, z'
'-x, y, -z+1/2'
'x+1/2, y+1/2, z'
'-x+1/2, y+1/2, -z+1/2'
'-x, -y, -z'
'x, -y, z-1/2'
'-x+1/2, -y+1/2, -z'
'x+1/2, -y+1/2, z-1/2'

loop_
_atom_site_aniso_label
_atom_site_aniso_U_11
_atom_site_aniso_U_22
_atom_site_aniso_U_33
_atom_site_aniso_U_12
_atom_site_aniso_U_13
_atom_site_aniso_U_23
N1 .0204(7) .0196(7) .0177(6) -.0027(4) .0028(5) .0001(4)
C1 .0198(7) .0193(7) .0143(7) .0005(5) .0024(5) .0018(5)
C2 .0216(8) .0208(7) .0126(7) -.0013(5) .0010(5) .0035(5)
C3 .0260(8) .0200(8) .0163(7) -.0026(6) .0009(6) -.0005(5)
C4 .0260(8) .0244(8) .0185(7) .0031(6) .0042(6) -.0027(6)
C5 .0188(7) .0293(8) .0194(7) -.0003(6) .0039(6) .0008(5)
C6 .0205(7) .0215(8) .0168(7) -.0044(6) .0006(6) -.0002(6)
C7 .0206(8) .0253(8) .0210(8) -.0042(6) .0019(6) .0004(6)

loop_
_atom_site_label
_atom_site_fract_x
_atom_site_fract_y
_atom_site_fract_z
_atom_site_U_iso_or_equiv
_atom_site_thermal_displace_type
_atom_site_calc_flag
_atom_site_occupancy
_atom_site_type_symbol
N1 .77756(8) .8038(2) .53181(8) .0192(4) Uani d 1 N
C1 .72436(10) .9615(2) .57945(9) .0178(4) Uani d 1 C
C2 .78083(10) 1.1345(2) .62087(9) .0185(4) Uani d 1 C
C3 .73153(10) 1.2914(2) .66758(10) .0210(4) Uani d 1 C
C4 .63025(10) 1.2747(2) .67543(10) .0229(4) Uani d 1 C
C5 .57577(11) 1.0988(2) .63632(10) .0224(4) Uani d 1 C
C6 .62257(10) .9423(2) .58837(9) .0198(4) Uani d 1 C
C7 .89086(10) 1.1549(2) .61286(11) .0224(4) Uani d 1 C
H3 .7697(11) 1.414(3) .6955(11) .023(4) Uiso d 1 H
H4 .5977(11) 1.383(3) .7088(12) .025(4) Uiso d 1 H
H5 .5046(12) 1.087(2) .6421(11) .025(4) Uiso d 1 H
H6 .5896(11) .820(3) .5605(11) .020(4) Uiso d 1 H
H71 .9236(12) 1.239(3) .6670(13) .033(4) Uiso d 1 H
H72 .9263(12) 1.012(3) .6137(13) .039(5) Uiso d 1 H
H73 .9011(12) 1.225(3) .5515(14) .043(5) Uiso d 1 H

loop_
_atom_type_symbol
_atom_type_description
_atom_type_scat_dispersion_real
_atom_type_scat_dispersion_imag
_atom_type_scat_source
C C .0181 .0091 'International Tables Vol C Tables 4.2.6.8 and 6.1.1.4'
N N .0311 .0180 'International Tables Vol C Tables 4.2.6.8 and 6.1.1.4'
H H .0000 .0000 'International Tables Vol C Tables 4.2.6.8 and 6.1.1.4'

loop_
_geom_angle_atom_site_label_1
_geom_angle_atom_site_label_2
_geom_angle_atom_site_label_3
_geom_angle_site_symmetry_1
_geom_angle
N1 N1 C1 7_666 113.65(13)
C6 C1 C2 . 121.02(12)
C6 C1 N1 . 122.60(11)
C2 C1 N1 . 116.33(12)
C3 C2 C1 . 117.94(13)
C3 C2 C7 . 120.67(12)
C1 C2 C7 . 121.37(12)
C4 C3 C2 . 121.27(13)
C4 C3 H3 . 120.0(9)
C2 C3 H3 . 118.7(9)
C3 C4 C5 . 120.10(13)
C3 C4 H4 . 120.2(9)
C5 C4 H4 . 119.7(9)
C6 C5 C4 . 119.79(13)
C6 C5 H5 . 120.2(9)
C4 C5 H5 . 120.0(9)
C5 C6 C1 . 119.83(12)
C5 C6 H6 . 123.6(9)
C1 C6 H6 . 116.6(9)
C2 C7 H71 . 109.9(9)
C2 C7 H72 . 112.8(9)
H71 C7 H72 . 108.4(14)
C2 C7 H73 . 111.2(10)
H71 C7 H73 . 107.6(15)
H72 C7 H73 . 106.8(15)

loop_
_geom_bond_atom_site_label_1
_geom_bond_atom_site_label_2
_geom_bond_site_symmetry_2
_geom_bond_distance
N1 N1 7_666 1.256(2)
N1 C1 . 1.432(2)
C1 C6 . 1.398(2)
C1 C2 . 1.401(2)
C2 C3 . 1.393(2)
C2 C7 . 1.506(2)
C3 C4 . 1.387(2)
C3 H3 . .97(2)
C4 C5 . 1.392(2)
C4 H4 . .96(2)
C5 C6 . 1.382(2)
C5 H5 . .98(2)
C6 H6 . .94(2)
C7 H71 . .96(2)
C7 H72 . 1.02(2)
C7 H73 . .97(2)

loop_
_geom_torsion_atom_site_label_1
_geom_torsion_atom_site_label_2
_geom_torsion_atom_site_label_3
_geom_torsion_atom_site_label_4
_geom_torsion_site_symmetry_1
_geom_torsion
N1 N1 C1 C6 7_666 26.0(2)
N1 N1 C1 C2 7_666 -156.55(13)
C6 C1 C2 C3 . -2.6(2)
N1 C1 C2 C3 . 179.82(11)
C6 C1 C2 C7 . 179.13(11)
N1 C1 C2 C7 . 1.6(2)
C1 C2 C3 C4 . 1.7(2)
C7 C2 C3 C4 . 179.96(11)
C2 C3 C4 C5 . .0(2)
C3 C4 C5 C6 . -.9(2)
C4 C5 C6 C1 . .0(2)
C2 C1 C6 C5 . 1.8(2)
N1 C1 C6 C5 . 179.18(11)
